data_1546572
loop_
_publ_author_name
'Gunawardana, C. A.'
'Desper, J.'
'Sinha, A. S.'
'&#x00D0;akovi\'c, M.'
'Aaker\"oy, C. B.'

_publ_section_title
;
 Competition and selectivity in supramolecular synthesis: structural
 landscape around 1-(pyridylmethyl)-2,2&#x2032;-biimidazoles
;
_journal_name_full 'Faraday Discuss.'
_journal_paper_doi 10.1039/C7FD00080D
_journal_year 2017
_chemical_formula_moiety
;
(C12 H11 N5) (C6 F3 I3)
;
_chemical_formula_sum 'C18 H11 F3 I3 N5'
_chemical_formula_weight 735.02
_chemical_name_systematic
;
CG-P2-A2-D10 N-(3-pyridylmethyl)-2,2-biimidazole, 1,3,5-F3-2,4,6-I3-benzene
;
_space_group_IT_number 14
_symmetry_cell_setting monoclinic
_symmetry_space_group_name_Hall '-P 2ybc'
_symmetry_space_group_name_H-M 'P 1 21/c 1'
_atom_sites_solution_hydrogens geom
_atom_sites_solution_primary direct
_atom_sites_solution_secondary difmap
_audit_creation_method SHELXL-97
_audit_update_record
;
2017-02-17 deposited with the CCDC.
2017-04-04 downloaded from the CCDC.
;
_cell_angle_alpha 90.00
_cell_angle_beta 107.218(3)
_cell_angle_gamma 90.00
_cell_formula_units_Z 4
_cell_length_a 16.0707(15)
_cell_length_b 9.0666(8)
_cell_length_c 14.8610(14)
_cell_measurement_reflns_used 9988
_cell_measurement_temperature 120(2)
_cell_measurement_theta_max 32.01
_cell_measurement_theta_min 2.61
_cell_volume 2068.3(3)
_computing_cell_refinement 'Bruker SAINT'
_computing_data_collection 'Bruker APEX2'
_computing_data_reduction 'Bruker SAINT'
_computing_molecular_graphics 'Bruker SHELXTL'
_computing_publication_material 'Bruker SHELXTL'
_computing_structure_refinement 'SHELXL-97 (Sheldrick, 2008)'
_computing_structure_solution 'SHELXS-97 (Sheldrick, 2008)'
_diffrn_ambient_temperature 120(2)
_diffrn_measured_fraction_theta_full 0.994
_diffrn_measured_fraction_theta_max 0.992
_diffrn_measurement_device_type 'Bruker APEX-II CCD'
_diffrn_measurement_method '\f and \w scans'
_diffrn_radiation_monochromator graphite
_diffrn_radiation_source 'fine-focus sealed tube'
_diffrn_radiation_type MoK\a
_diffrn_radiation_wavelength 0.71073
_diffrn_reflns_av_R_equivalents 0.0296
_diffrn_reflns_av_sigmaI/netI 0.0234
_diffrn_reflns_limit_h_max 23
_diffrn_reflns_limit_h_min -23
_diffrn_reflns_limit_k_max 13
_diffrn_reflns_limit_k_min -13
_diffrn_reflns_limit_l_max 22
_diffrn_reflns_limit_l_min -20
_diffrn_reflns_number 36298
_diffrn_reflns_theta_full 31.50
_diffrn_reflns_theta_max 32.05
_diffrn_reflns_theta_min 1.33
_exptl_absorpt_coefficient_mu 4.575
_exptl_absorpt_correction_T_max 0.6098
_exptl_absorpt_correction_T_min 0.2381
_exptl_absorpt_correction_type multi-scan
_exptl_absorpt_process_details SADABS
_exptl_crystal_colour colourless
_exptl_crystal_density_diffrn 2.360
_exptl_crystal_density_method 'not measured'
_exptl_crystal_description plate
_exptl_crystal_F_000 1360
_exptl_crystal_size_max 0.44
_exptl_crystal_size_mid 0.36
_exptl_crystal_size_min 0.12
_refine_diff_density_max 0.850
_refine_diff_density_min -1.301
_refine_diff_density_rms 0.143
_refine_ls_extinction_method none
_refine_ls_goodness_of_fit_ref 1.030
_refine_ls_hydrogen_treatment mixed
_refine_ls_matrix_type full
_refine_ls_number_parameters 265
_refine_ls_number_reflns 7154
_refine_ls_number_restraints 0
_refine_ls_restrained_S_all 1.030
_refine_ls_R_factor_all 0.0263
_refine_ls_R_factor_gt 0.0220
_refine_ls_shift/su_max 0.004
_refine_ls_shift/su_mean 0.000
_refine_ls_structure_factor_coef Fsqd
_refine_ls_weighting_details 'calc w=1/[\s^2^(Fo^2^)+(0.0200P)^2^+2.0000P] where P=(Fo^2^+2Fc^2^)/3'
_refine_ls_weighting_scheme calc
_refine_ls_wR_factor_gt 0.0476
_refine_ls_wR_factor_ref 0.0496
_reflns_number_gt 6416
_reflns_number_total 7154
_reflns_threshold_expression >2sigma(I)
_cod_data_source_file c7fd00080d2.cif
_cod_data_source_block A2XBD3
_cod_depositor_comments
;
The following automatic conversions were performed:

'_symmetry_cell_setting' value 'Monoclinic' changed to 'monoclinic'
according to
/home/data/users/saulius/crontab/automatic-downloads/rss-feeds/RSC/lib/dictionaries/cif_core.dic
dictionary named 'cif_core.dic' version 2.4.2 from 2011-04-26.

Automatic conversion script
Id: cif_fix_values 4973 2017-02-22 13:04:09Z antanas 
;
_cod_original_sg_symbol_H-M P2(1)/c
_cod_database_code 1546572

loop_
_symmetry_equiv_pos_as_xyz
'x, y, z'
'-x, y+1/2, -z+1/2'
'-x, -y, -z'
'x, -y-1/2, z-1/2'

loop_
_atom_site_label
_atom_site_type_symbol
_atom_site_fract_x
_atom_site_fract_y
_atom_site_fract_z
_atom_site_U_iso_or_equiv
_atom_site_adp_type
_atom_site_occupancy
_atom_site_symmetry_multiplicity
_atom_site_calc_flag
_atom_site_refinement_flags
N11 N 0.19615(10) -0.23761(17) 0.52507(11) 0.0147(3) Uani 1 1 d .
C12 C 0.11848(11) -0.30831(19) 0.49303(13) 0.0135(3) Uani 1 1 d .
N13 N 0.09764(10) -0.37568(18) 0.56256(11) 0.0154(3) Uani 1 1 d .
C14 C 0.16510(12) -0.3458(2) 0.64227(14) 0.0179(4) Uani 1 1 d .
H14 H 0.1686 -0.3795 0.7038 0.021 Uiso 1 1 calc R
C15 C 0.22589(12) -0.2614(2) 0.62034(14) 0.0173(3) Uani 1 1 d .
H15 H 0.2787 -0.2258 0.6626 0.021 Uiso 1 1 calc R
N21 N 0.00402(10) -0.42108(17) 0.36546(12) 0.0155(3) Uani 1 1 d .
H21 H -0.0148(16) -0.477(3) 0.4007(18) 0.019 Uiso 1 1 d .
C22 C 0.06762(11) -0.3190(2) 0.39490(13) 0.0139(3) Uani 1 1 d .
N23 N 0.07866(10) -0.24168(18) 0.32367(12) 0.0169(3) Uani 1 1 d .
C24 C 0.01975(12) -0.2989(2) 0.24520(14) 0.0186(4) Uani 1 1 d .
H24 H 0.0123 -0.2663 0.1825 0.022 Uiso 1 1 calc R
C25 C -0.02671(13) -0.4095(2) 0.26996(14) 0.0184(4) Uani 1 1 d .
H25 H -0.0715 -0.4670 0.2288 0.022 Uiso 1 1 calc R
N31 N 0.29302(12) 0.2519(2) 0.54905(14) 0.0241(4) Uani 1 1 d .
C32 C 0.29849(13) 0.1089(2) 0.52938(15) 0.0202(4) Uani 1 1 d .
H32 H 0.3548 0.0673 0.5399 0.024 Uiso 1 1 calc R
C33 C 0.22710(12) 0.0179(2) 0.49464(13) 0.0158(3) Uani 1 1 d .
C34 C 0.14532(13) 0.0791(2) 0.48093(15) 0.0207(4) Uani 1 1 d .
H34 H 0.0945 0.0205 0.4574 0.025 Uiso 1 1 calc R
C35 C 0.13837(14) 0.2259(2) 0.50179(16) 0.0248(4) Uani 1 1 d .
H35 H 0.0829 0.2699 0.4933 0.030 Uiso 1 1 calc R
C36 C 0.21402(14) 0.3081(2) 0.53543(16) 0.0248(4) Uani 1 1 d .
H36 H 0.2090 0.4094 0.5494 0.030 Uiso 1 1 calc R
C37 C 0.23939(12) -0.1416(2) 0.47385(14) 0.0159(3) Uani 1 1 d .
H37A H 0.2151 -0.1596 0.4053 0.019 Uiso 1 1 calc R
H37B H 0.3024 -0.1649 0.4923 0.019 Uiso 1 1 calc R
C41 C 0.53532(12) 0.6034(2) 0.64134(14) 0.0162(3) Uani 1 1 d .
I1 I 0.432425(8) 0.451966(13) 0.601485(9) 0.01795(3) Uani 1 1 d .
C42 C 0.62108(14) 0.5570(2) 0.66981(14) 0.0183(4) Uani 1 1 d .
F42 F 0.63708(9) 0.41128(13) 0.67558(10) 0.0259(3) Uani 1 1 d .
C43 C 0.69133(12) 0.6515(2) 0.69184(14) 0.0176(4) Uani 1 1 d .
I2 I 0.817728(9) 0.571798(16) 0.731653(11) 0.02453(4) Uani 1 1 d .
C44 C 0.67321(12) 0.8008(2) 0.68399(14) 0.0172(3) Uani 1 1 d .
F44 F 0.73970(8) 0.89609(14) 0.70418(9) 0.0234(3) Uani 1 1 d .
C45 C 0.58933(13) 0.8552(2) 0.65554(14) 0.0166(3) Uani 1 1 d .
I3 I 0.564548(9) 1.079646(13) 0.641020(9) 0.01947(3) Uani 1 1 d .
C46 C 0.52198(12) 0.7536(2) 0.63605(13) 0.0157(3) Uani 1 1 d .
F46 F 0.43984(7) 0.80443(13) 0.61038(9) 0.0226(3) Uani 1 1 d .

loop_
_atom_site_aniso_label
_atom_site_aniso_U_11
_atom_site_aniso_U_22
_atom_site_aniso_U_33
_atom_site_aniso_U_23
_atom_site_aniso_U_13
_atom_site_aniso_U_12
N11 0.0146(7) 0.0142(7) 0.0155(7) -0.0007(6) 0.0051(6) -0.0038(5)
C12 0.0128(7) 0.0106(7) 0.0171(8) -0.0008(6) 0.0045(7) -0.0010(6)
N13 0.0159(7) 0.0150(7) 0.0152(7) 0.0005(6) 0.0043(6) -0.0018(5)
C14 0.0205(9) 0.0182(9) 0.0152(8) 0.0001(7) 0.0055(7) -0.0007(7)
C15 0.0160(8) 0.0188(9) 0.0151(8) -0.0033(7) 0.0014(7) -0.0020(7)
N21 0.0177(7) 0.0135(7) 0.0152(7) 0.0010(6) 0.0049(6) -0.0037(5)
C22 0.0138(7) 0.0116(7) 0.0168(8) -0.0003(6) 0.0053(7) -0.0007(6)
N23 0.0172(7) 0.0161(7) 0.0167(7) 0.0036(6) 0.0038(6) -0.0019(6)
C24 0.0188(8) 0.0197(9) 0.0161(9) 0.0032(7) 0.0031(7) -0.0019(7)
C25 0.0190(9) 0.0189(9) 0.0154(8) -0.0005(7) 0.0022(7) -0.0031(7)
N31 0.0242(8) 0.0179(8) 0.0291(9) -0.0038(7) 0.0060(8) -0.0056(6)
C32 0.0166(8) 0.0179(9) 0.0257(10) -0.0021(8) 0.0058(8) -0.0043(7)
C33 0.0167(8) 0.0165(8) 0.0142(8) 0.0006(7) 0.0049(7) -0.0029(6)
C34 0.0171(9) 0.0217(9) 0.0226(10) 0.0012(8) 0.0046(8) -0.0021(7)
C35 0.0247(10) 0.0227(10) 0.0266(11) 0.0020(8) 0.0070(9) 0.0043(8)
C36 0.0300(11) 0.0169(9) 0.0268(11) -0.0014(8) 0.0074(9) 0.0011(8)
C37 0.0159(8) 0.0163(8) 0.0175(8) -0.0013(7) 0.0080(7) -0.0044(6)
C41 0.0198(8) 0.0120(7) 0.0174(8) -0.0006(7) 0.0064(7) -0.0034(6)
I1 0.02240(6) 0.01339(6) 0.01893(6) -0.00258(4) 0.00744(5) -0.00526(4)
C42 0.0253(9) 0.0111(8) 0.0185(9) 0.0004(7) 0.0065(8) -0.0003(7)
F42 0.0271(6) 0.0105(5) 0.0387(8) 0.0012(5) 0.0076(6) 0.0016(4)
C43 0.0190(8) 0.0162(8) 0.0185(9) 0.0006(7) 0.0068(7) 0.0012(7)
I2 0.02000(6) 0.02463(7) 0.02898(8) 0.00317(5) 0.00731(6) 0.00329(5)
C44 0.0195(8) 0.0152(8) 0.0176(9) -0.0006(7) 0.0063(7) -0.0033(7)
F44 0.0200(6) 0.0186(6) 0.0303(7) -0.0010(5) 0.0052(5) -0.0071(4)
C45 0.0225(9) 0.0112(8) 0.0169(8) -0.0006(7) 0.0072(7) -0.0008(6)
I3 0.02765(7) 0.01032(5) 0.02114(6) 0.00033(4) 0.00831(5) -0.00109(4)
C46 0.0166(8) 0.0142(8) 0.0163(8) 0.0005(7) 0.0047(7) -0.0002(6)
F46 0.0188(5) 0.0168(6) 0.0315(7) 0.0008(5) 0.0064(5) 0.0009(4)

loop_
_atom_type_symbol
_atom_type_description
_atom_type_scat_dispersion_real
_atom_type_scat_dispersion_imag
_atom_type_scat_source
C C 0.0033 0.0016 'International Tables Vol C Tables 4.2.6.8 and 6.1.1.4'
H H 0.0000 0.0000 'International Tables Vol C Tables 4.2.6.8 and 6.1.1.4'
N N 0.0061 0.0033 'International Tables Vol C Tables 4.2.6.8 and 6.1.1.4'
F F 0.0171 0.0103 'International Tables Vol C Tables 4.2.6.8 and 6.1.1.4'
I I -0.4742 1.8119 'International Tables Vol C Tables 4.2.6.8 and 6.1.1.4'

loop_
_geom_angle_atom_site_label_1
_geom_angle_atom_site_label_2
_geom_angle_atom_site_label_3
_geom_angle
C12 N11 C15 106.92(15)
C12 N11 C37 128.93(16)
C15 N11 C37 123.92(16)
N13 C12 N11 111.24(16)
N13 C12 C22 123.80(16)
N11 C12 C22 124.80(16)
C12 N13 C14 105.31(15)
C15 C14 N13 110.17(17)
C15 C14 H14 124.9
N13 C14 H14 124.9
C14 C15 N11 106.36(16)
C14 C15 H15 126.8
N11 C15 H15 126.8
C22 N21 C25 106.91(16)
C22 N21 H21 125.6(17)
C25 N21 H21 127.4(17)
N23 C22 N21 111.77(16)
N23 C22 C12 126.86(16)
N21 C22 C12 121.26(16)
C22 N23 C24 104.94(16)
C25 C24 N23 110.17(17)
C25 C24 H24 124.9
N23 C24 H24 124.9
N21 C25 C24 106.20(17)
N21 C25 H25 126.9
C24 C25 H25 126.9
C36 N31 C32 117.42(18)
C36 N31 I1 116.31(14)
C32 N31 I1 126.03(14)
N31 C32 C33 123.98(19)
N31 C32 H32 118.0
C33 C32 H32 118.0
C32 C33 C34 117.52(18)
C32 C33 C37 120.36(17)
C34 C33 C37 122.11(17)
C35 C34 C33 119.36(19)
C35 C34 H34 120.3
C33 C34 H34 120.3
C34 C35 C36 118.6(2)
C34 C35 H35 120.7
C36 C35 H35 120.7
N31 C36 C35 123.1(2)
N31 C36 H36 118.5
C35 C36 H36 118.5
N11 C37 C33 110.76(15)
N11 C37 H37A 109.5
C33 C37 H37A 109.5
N11 C37 H37B 109.5
C33 C37 H37B 109.5
H37A C37 H37B 108.1
C46 C41 C42 116.28(17)
C46 C41 I1 122.37(14)
C42 C41 I1 121.27(14)
C41 I1 N31 179.16(7)
F42 C42 C43 117.92(18)
F42 C42 C41 118.25(17)
C43 C42 C41 123.82(18)
C42 C43 C44 116.85(18)
C42 C43 I2 121.13(14)
C44 C43 I2 122.01(14)
F44 C44 C45 118.79(17)
F44 C44 C43 118.64(17)
C45 C44 C43 122.57(18)
C44 C45 C46 117.32(17)
C44 C45 I3 121.55(14)
C46 C45 I3 121.13(14)
F46 C46 C41 118.61(17)
F46 C46 C45 118.24(16)
C41 C46 C45 123.15(18)

loop_
_geom_bond_atom_site_label_1
_geom_bond_atom_site_label_2
_geom_bond_distance
N11 C12 1.358(2)
N11 C15 1.371(2)
N11 C37 1.461(2)
C12 N13 1.326(2)
C12 C22 1.449(3)
N13 C14 1.375(2)
C14 C15 1.354(3)
C14 H14 0.9500
C15 H15 0.9500
N21 C22 1.352(2)
N21 C25 1.362(3)
N21 H21 0.84(3)
C22 N23 1.325(2)
N23 C24 1.368(3)
C24 C25 1.364(3)
C24 H24 0.9500
C25 H25 0.9500
N31 C36 1.327(3)
N31 C32 1.338(3)
N31 I1 2.8075(17)
C32 C33 1.383(3)
C32 H32 0.9500
C33 C34 1.385(3)
C33 C37 1.504(3)
C34 C35 1.379(3)
C34 H34 0.9500
C35 C36 1.387(3)
C35 H35 0.9500
C36 H36 0.9500
C37 H37A 0.9900
C37 H37B 0.9900
C41 C46 1.377(3)
C41 C42 1.382(3)
C41 I1 2.0955(18)
C42 F42 1.344(2)
C42 C43 1.377(3)
C43 C44 1.383(3)
C43 I2 2.0704(19)
C44 F44 1.337(2)
C44 C45 1.379(3)
C45 C46 1.385(3)
C45 I3 2.0725(19)
C46 F46 1.342(2)

loop_
_geom_hbond_atom_site_label_D
_geom_hbond_atom_site_label_H
_geom_hbond_atom_site_label_A
_geom_hbond_distance_DH
_geom_hbond_distance_HA
_geom_hbond_distance_DA
_geom_hbond_angle_DHA
_geom_hbond_site_symmetry_A
N21 H21 N13 0.84(3) 2.07(3) 2.871(2) 158(2) 3_546

loop_
_geom_torsion_atom_site_label_1
_geom_torsion_atom_site_label_2
_geom_torsion_atom_site_label_3
_geom_torsion_atom_site_label_4
_geom_torsion
C15 N11 C12 N13 -0.2(2)
C37 N11 C12 N13 -174.75(17)
C15 N11 C12 C22 -175.77(17)
C37 N11 C12 C22 9.6(3)
N11 C12 N13 C14 0.2(2)
C22 C12 N13 C14 175.85(17)
C12 N13 C14 C15 -0.2(2)
N13 C14 C15 N11 0.1(2)
C12 N11 C15 C14 0.1(2)
C37 N11 C15 C14 174.99(17)
C25 N21 C22 N23 0.7(2)
C25 N21 C22 C12 -175.77(17)
N13 C12 C22 N23 171.41(18)
N11 C12 C22 N23 -13.5(3)
N13 C12 C22 N21 -12.7(3)
N11 C12 C22 N21 162.36(17)
N21 C22 N23 C24 -0.7(2)
C12 C22 N23 C24 175.53(18)
C22 N23 C24 C25 0.4(2)
C22 N21 C25 C24 -0.4(2)
N23 C24 C25 N21 0.0(2)
C36 N31 C32 C33 1.0(3)
I1 N31 C32 C33 -173.16(15)
N31 C32 C33 C34 -1.0(3)
N31 C32 C33 C37 179.6(2)
C32 C33 C34 C35 0.2(3)
C37 C33 C34 C35 179.66(19)
C33 C34 C35 C36 0.4(3)
C32 N31 C36 C35 -0.3(3)
I1 N31 C36 C35 174.44(17)
C34 C35 C36 N31 -0.4(4)
C12 N11 C37 C33 101.1(2)
C15 N11 C37 C33 -72.6(2)
C32 C33 C37 N11 124.06(19)
C34 C33 C37 N11 -55.4(2)
C46 C41 C42 F42 -179.73(18)
I1 C41 C42 F42 -3.0(3)
C46 C41 C42 C43 -0.4(3)
I1 C41 C42 C43 176.33(16)
F42 C42 C43 C44 179.05(18)
C41 C42 C43 C44 -0.3(3)
F42 C42 C43 I2 0.5(3)
C41 C42 C43 I2 -178.91(16)
C42 C43 C44 F44 -179.57(18)
I2 C43 C44 F44 -1.0(3)
C42 C43 C44 C45 0.0(3)
I2 C43 C44 C45 178.53(15)
F44 C44 C45 C46 -179.40(17)
C43 C44 C45 C46 1.1(3)
F44 C44 C45 I3 1.2(3)
C43 C44 C45 I3 -178.29(15)
C42 C41 C46 F46 -178.82(17)
I1 C41 C46 F46 4.5(3)
C42 C41 C46 C45 1.5(3)
I1 C41 C46 C45 -175.17(15)
C44 C45 C46 F46 178.46(17)
I3 C45 C46 F46 -2.2(2)
C44 C45 C46 C41 -1.8(3)
I3 C45 C46 C41 177.53(15)
